data_7150232
loop_
_publ_author_name
'Ilioudis, Christos A.'
'Steed, Jonathan W.'

_publ_section_title
;
 Polyaza metacyclophanes as ditopic anion receptors.
;
_journal_issue 16
_journal_name_full 'Organic &amp; biomolecular chemistry'
_journal_page_first 2935
_journal_page_last 2945
_journal_paper_doi 10.1039/b506828b
_journal_volume 3
_journal_year 2005
_chemical_formula_sum 'C16 H39 F5 N4 O3'
_chemical_formula_weight 430.51
_chemical_name_common L3-HF
_chemical_name_systematic
;
?
;
_space_group_IT_number 15
_symmetry_cell_setting monoclinic
_symmetry_space_group_name_Hall '-C 2yc'
_symmetry_space_group_name_H-M 'C 1 2/c 1'
_atom_sites_solution_hydrogens geom
_atom_sites_solution_primary direct
_atom_sites_solution_secondary difmap
_audit_creation_method SHELXL-97
_cell_angle_alpha 90.00
_cell_angle_beta 111.385(4)
_cell_angle_gamma 90.00
_cell_formula_units_Z 8
_cell_length_a 21.1345(8)
_cell_length_b 11.3695(5)
_cell_length_c 19.3298(7)
_cell_measurement_temperature 120(2)
_cell_volume 4324.9(3)
_computing_cell_refinement 'DENZO SMN'
_computing_data_collection 'NONIUS COLLECT'
_computing_data_reduction 'DENZO SMN'
_computing_molecular_graphics 'XSeed interface to POVRay'
_computing_publication_material 'CIFTAB (Sheldrick, 1997)'
_computing_structure_refinement 'SHELXL-97 (Sheldrick, 1997)'
_computing_structure_solution 'SHELXS-97 (Sheldrick, 1990)'
_diffrn_ambient_temperature 120(2)
_diffrn_measured_fraction_theta_full 0.698
_diffrn_measured_fraction_theta_max 0.698
_diffrn_measurement_device_type 'KAPPA CCD'
_diffrn_measurement_method '2o phi frames'
_diffrn_radiation_monochromator graphite
_diffrn_radiation_source 'fine-focus sealed tube'
_diffrn_radiation_type MoK\a
_diffrn_radiation_wavelength 0.71073
_diffrn_reflns_av_R_equivalents 0.1190
_diffrn_reflns_av_sigmaI/netI 0.1756
_diffrn_reflns_limit_h_max 25
_diffrn_reflns_limit_h_min -23
_diffrn_reflns_limit_k_max 12
_diffrn_reflns_limit_k_min -14
_diffrn_reflns_limit_l_max 20
_diffrn_reflns_limit_l_min -24
_diffrn_reflns_number 8370
_diffrn_reflns_theta_full 27.45
_diffrn_reflns_theta_max 27.45
_diffrn_reflns_theta_min 2.45
_diffrn_standards_decay_% 0
_diffrn_standards_number 0
_exptl_absorpt_coefficient_mu 0.119
_exptl_absorpt_correction_T_max 0.9766
_exptl_absorpt_correction_T_min 0.9430
_exptl_absorpt_correction_type scalepack
_exptl_crystal_colour plate
_exptl_crystal_density_diffrn 1.322
_exptl_crystal_density_method 'not measured'
_exptl_crystal_description colourless
_exptl_crystal_F_000 1856
_exptl_crystal_size_max 0.50
_exptl_crystal_size_mid 0.45
_exptl_crystal_size_min 0.20
_refine_diff_density_max 0.415
_refine_diff_density_min -0.353
_refine_diff_density_rms 0.094
_refine_ls_extinction_coef 0.0017(2)
_refine_ls_extinction_expression Fc^*^=kFc[1+0.001xFc^2^\l^3^/sin(2\q)]^-1/4^
_refine_ls_extinction_method SHELXL
_refine_ls_goodness_of_fit_ref 0.929
_refine_ls_hydrogen_treatment mixed
_refine_ls_matrix_type full
_refine_ls_number_parameters 309
_refine_ls_number_reflns 3449
_refine_ls_number_restraints 6
_refine_ls_restrained_S_all 0.942
_refine_ls_R_factor_all 0.1535
_refine_ls_R_factor_gt 0.0523
_refine_ls_shift/su_max 0.001
_refine_ls_shift/su_mean 0.000
_refine_ls_structure_factor_coef Fsqd
_refine_ls_weighting_details 'calc w=1/[\s^2^(Fo^2^)+(0.0233P)^2^+0.0000P] where P=(Fo^2^+2Fc^2^)/3'
_refine_ls_weighting_scheme calc
_refine_ls_wR_factor_gt 0.0840
_refine_ls_wR_factor_ref 0.1087
_reflns_number_gt 1693
_reflns_number_total 3449
_reflns_threshold_expression >2sigma(I)
_cod_data_source_file b506828b.txt
_cod_data_source_block L3-HF\L3-HF.CIF
_cod_original_sg_symbol_H-M C2/c
_cod_database_code 7150232

loop_
_symmetry_equiv_pos_as_xyz
'x, y, z'
'-x, y, -z+1/2'
'x+1/2, y+1/2, z'
'-x+1/2, y+1/2, -z+1/2'
'-x, -y, -z'
'x, -y, z-1/2'
'-x+1/2, -y+1/2, -z'
'x+1/2, -y+1/2, z-1/2'

loop_
_atom_site_label
_atom_site_type_symbol
_atom_site_fract_x
_atom_site_fract_y
_atom_site_fract_z
_atom_site_U_iso_or_equiv
_atom_site_adp_type
_atom_site_occupancy
_atom_site_symmetry_multiplicity
_atom_site_calc_flag
_atom_site_refinement_flags
_atom_site_disorder_assembly
_atom_site_disorder_group
F1 F 0.03530(8) 0.56038(17) 0.07196(9) 0.0238(5) Uani 1 1 d . . .
O1 O 0.27221(15) 0.4423(3) 0.02412(15) 0.0352(7) Uani 1 1 d . . .
N1 N 0.35567(12) 1.0268(2) -0.18720(14) 0.0184(7) Uani 1 1 d . . .
H1A H 0.3455 1.0476 -0.1464 0.022 Uiso 1 1 calc R . .
H1B H 0.3960 0.9860 -0.1705 0.022 Uiso 1 1 calc R . .
C1 C 0.33589(15) 0.7418(3) -0.19476(18) 0.0205(9) Uani 1 1 d . . .
H1 H 0.3601 0.7403 -0.2277 0.025 Uiso 1 1 calc R . .
F2 F 0.04781(9) 0.59684(18) 0.23660(10) 0.0362(6) Uani 1 1 d . . .
O2 O 0.21428(14) 0.1583(3) 0.10394(18) 0.0402(8) Uani 1 1 d . . .
N2 N 0.52613(14) 1.1387(3) -0.07634(18) 0.0214(8) Uani 1 1 d . . .
C2 C 0.33974(15) 0.6460(3) -0.14892(18) 0.0172(9) Uani 1 1 d . . .
H2 H 0.3891(17) 0.409(4) -0.366(2) 0.027(15) Uiso 1 1 d . . .
F3 F 0.17616(8) 0.38796(17) 0.07939(9) 0.0273(5) Uani 1 1 d . . .
O3 O 0.37122(14) 0.3891(3) -0.4047(2) 0.0336(8) Uani 1 1 d . . .
N3 N 0.58780(16) 0.8875(3) -0.05846(17) 0.0185(7) Uani 1 1 d . . .
C3 C 0.30233(15) 0.6485(3) -0.10255(18) 0.0218(9) Uani 1 1 d . . .
H3 H 0.3048 0.5841 -0.0704 0.026 Uiso 1 1 calc R . .
F4 F 0.53001(8) 1.36866(16) -0.04002(9) 0.0236(5) Uani 1 1 d . . .
N4 N 0.45734(14) 0.5672(3) -0.09546(18) 0.0198(8) Uani 1 1 d . . .
C4 C 0.26169(15) 0.7440(3) -0.10306(19) 0.0245(9) Uani 1 1 d . . .
H4 H 0.2353 0.7436 -0.0725 0.029 Uiso 1 1 calc R . .
F5 F 0.44218(15) 0.4564(3) -0.26876(17) 0.0347(11) Uani 0.58 1 d P A 1
C5 C 0.25929(15) 0.8393(3) -0.14745(18) 0.0220(9) Uani 1 1 d . . .
H5 H 0.2317 0.9051 -0.1470 0.026 Uiso 1 1 calc R . .
C6 C 0.29716(15) 0.8400(3) -0.19323(18) 0.0179(9) Uani 1 1 d . . .
C7 C 0.30113(15) 0.9484(3) -0.23572(18) 0.0217(9) Uani 1 1 d . . .
H7A H 0.3111 0.9262 -0.2802 0.026 Uiso 1 1 calc R . .
H7B H 0.2570 0.9902 -0.2524 0.026 Uiso 1 1 calc R . .
C8 C 0.36446(16) 1.1355(3) -0.22566(19) 0.0237(9) Uani 1 1 d . . .
H8B H 0.3213 1.1802 -0.2429 0.028 Uiso 1 1 calc R . .
H8A H 0.3747 1.1133 -0.2700 0.028 Uiso 1 1 calc R . .
C9 C 0.42100(15) 1.2139(3) -0.17590(19) 0.0251(9) Uani 1 1 d . . .
H9A H 0.4134 1.2275 -0.1289 0.030 Uiso 1 1 calc R . .
H9B H 0.4181 1.2911 -0.2006 0.030 Uiso 1 1 calc R . .
C10 C 0.49290(15) 1.1645(3) -0.15722(18) 0.0233(9) Uani 1 1 d . . .
H10A H 0.4905 1.0915 -0.1860 0.028 Uiso 1 1 calc R . .
H10B H 0.5207 1.2222 -0.1720 0.028 Uiso 1 1 calc R . .
C11 C 0.59964(14) 1.1059(3) -0.05313(18) 0.0206(9) Uani 1 1 d . . .
H11A H 0.6189 1.0973 0.0016 0.025 Uiso 1 1 calc R . .
H11B H 0.6242 1.1707 -0.0666 0.025 Uiso 1 1 calc R . .
C12 C 0.61157(16) 0.9936(3) -0.08793(19) 0.0207(9) Uani 1 1 d . . .
H12A H 0.5873 0.9979 -0.1424 0.025 Uiso 1 1 calc R . .
H12B H 0.6607 0.9856 -0.0782 0.025 Uiso 1 1 calc R . .
C13 C 0.60175(15) 0.7752(3) -0.09013(19) 0.0211(9) Uani 1 1 d . . .
H13B H 0.6513 0.7607 -0.0711 0.025 Uiso 1 1 calc R . .
H13A H 0.5859 0.7821 -0.1449 0.025 Uiso 1 1 calc R . .
C14 C 0.56644(14) 0.6728(3) -0.06991(18) 0.0239(9) Uani 1 1 d . . .
H14A H 0.5695 0.6819 -0.0179 0.029 Uiso 1 1 calc R . .
H14B H 0.5901 0.5991 -0.0732 0.029 Uiso 1 1 calc R . .
C15 C 0.49238(14) 0.6633(3) -0.12014(17) 0.0202(9) Uani 1 1 d . . .
H15A H 0.4693 0.7389 -0.1199 0.024 Uiso 1 1 calc R . .
H15B H 0.4893 0.6476 -0.1717 0.024 Uiso 1 1 calc R . .
C16 C 0.38573(15) 0.5433(3) -0.14682(18) 0.0204(9) Uani 1 1 d . . .
H16A H 0.3686 0.4721 -0.1300 0.024 Uiso 1 1 calc R . .
H16B H 0.3851 0.5282 -0.1975 0.024 Uiso 1 1 calc R . .
H101 H 0.246(2) 0.425(4) 0.049(2) 0.064(16) Uiso 1 1 d . . .
H102 H 0.303(2) 0.504(5) 0.047(3) 0.11(2) Uiso 1 1 d . . .
H201 H 0.207(2) 0.237(6) 0.095(3) 0.11(2) Uiso 1 1 d . . .
H202 H 0.218(3) 0.130(5) 0.063(3) 0.12(3) Uiso 1 1 d . . .
H301 H 0.407(3) 0.375(5) -0.433(3) 0.12(2) Uiso 1 1 d . . .
H2A H 0.5237(15) 1.195(3) -0.0559(18) 0.012(11) Uiso 1 1 d . . .
H3A H 0.6110(16) 0.879(3) -0.005(2) 0.045(12) Uiso 1 1 d . . .
H4A H 0.4843(15) 0.491(3) -0.0889(17) 0.030(10) Uiso 1 1 d . . .
F5A F 0.5000 0.4500(5) -0.2500 0.0297(18) Uani 0.42 2 d SPU B 2
H2B H 0.505(2) 1.059(4) -0.055(2) 0.088(15) Uiso 1 1 d . . .
H3B H 0.540(2) 0.896(3) -0.065(2) 0.054(13) Uiso 1 1 d . . .
H4B H 0.4550(16) 0.587(3) -0.054(2) 0.032(12) Uiso 1 1 d . . .
H2F H 0.0000 0.598(5) 0.2500 0.068(19) Uiso 1 2 d S . .
H5F H 0.5000 0.4500(5) -0.2500 0.030 Uiso 0.58 2 d SP C 1

loop_
_atom_site_aniso_label
_atom_site_aniso_U_11
_atom_site_aniso_U_22
_atom_site_aniso_U_33
_atom_site_aniso_U_23
_atom_site_aniso_U_13
_atom_site_aniso_U_12
F1 0.0210(10) 0.0191(13) 0.0304(12) 0.0006(10) 0.0082(8) -0.0010(9)
O1 0.0339(16) 0.038(2) 0.0386(17) -0.0064(16) 0.0185(15) -0.0065(15)
N1 0.0164(15) 0.016(2) 0.0199(16) 0.0013(14) 0.0035(13) 0.0020(13)
C1 0.0170(19) 0.021(3) 0.021(2) -0.0013(19) 0.0033(16) 0.0014(17)
F2 0.0363(12) 0.0354(16) 0.0396(13) -0.0010(11) 0.0169(10) 0.0028(11)
O2 0.0545(18) 0.025(2) 0.039(2) 0.0044(17) 0.0139(14) 0.0001(15)
N2 0.0297(19) 0.012(2) 0.024(2) -0.0039(18) 0.0109(15) 0.0044(16)
C2 0.0174(19) 0.011(2) 0.020(2) -0.0003(17) 0.0027(16) -0.0040(16)
F3 0.0317(11) 0.0231(14) 0.0266(11) -0.0015(10) 0.0100(9) 0.0004(10)
O3 0.0336(17) 0.028(2) 0.042(2) -0.0008(17) 0.0173(17) 0.0029(14)
N3 0.0199(18) 0.014(2) 0.0215(19) 0.0041(16) 0.0078(14) 0.0005(14)
C3 0.0227(19) 0.016(3) 0.022(2) 0.0025(17) 0.0030(17) -0.0025(17)
F4 0.0282(10) 0.0166(13) 0.0266(11) -0.0007(9) 0.0109(9) 0.0029(9)
N4 0.0237(19) 0.013(2) 0.022(2) -0.0043(16) 0.0077(16) 0.0023(15)
C4 0.022(2) 0.024(3) 0.029(2) -0.003(2) 0.0106(17) -0.0017(19)
F5 0.0126(18) 0.075(3) 0.019(2) -0.0111(19) 0.0087(17) -0.0045(17)
C5 0.021(2) 0.014(2) 0.028(2) -0.005(2) 0.0061(17) 0.0018(17)
C6 0.0172(19) 0.013(2) 0.019(2) 0.0006(17) 0.0009(16) -0.0012(17)
C7 0.0202(19) 0.017(2) 0.022(2) -0.0050(19) 0.0003(16) -0.0031(17)
C8 0.023(2) 0.018(3) 0.029(2) 0.0050(19) 0.0074(16) 0.0019(17)
C9 0.028(2) 0.012(2) 0.037(2) 0.0022(19) 0.0138(18) 0.0000(17)
C10 0.028(2) 0.019(2) 0.022(2) -0.0007(18) 0.0083(17) -0.0042(17)
C11 0.019(2) 0.015(2) 0.026(2) 0.0034(18) 0.0057(16) -0.0010(16)
C12 0.0246(19) 0.014(2) 0.023(2) 0.0035(18) 0.0079(16) 0.0000(17)
C13 0.025(2) 0.007(2) 0.032(2) -0.0024(18) 0.0112(17) 0.0009(16)
C14 0.018(2) 0.019(2) 0.031(2) 0.0008(19) 0.0045(17) 0.0059(17)
C15 0.025(2) 0.015(2) 0.021(2) 0.0015(17) 0.0088(17) -0.0014(17)
C16 0.021(2) 0.016(2) 0.021(2) -0.0031(18) 0.0041(17) -0.0031(17)
F5A 0.071(4) 0.014(4) 0.004(3) 0.000 0.013(3) 0.000

loop_
_atom_type_symbol
_atom_type_description
_atom_type_scat_dispersion_real
_atom_type_scat_dispersion_imag
_atom_type_scat_source
C C 0.0033 0.0016 'International Tables Vol C Tables 4.2.6.8 and 6.1.1.4'
H H 0.0000 0.0000 'International Tables Vol C Tables 4.2.6.8 and 6.1.1.4'
N N 0.0061 0.0033 'International Tables Vol C Tables 4.2.6.8 and 6.1.1.4'
F F 0.0171 0.0103 'International Tables Vol C Tables 4.2.6.8 and 6.1.1.4'
O O 0.0106 0.0060 'International Tables Vol C Tables 4.2.6.8 and 6.1.1.4'

loop_
_geom_angle_atom_site_label_1
_geom_angle_atom_site_label_2
_geom_angle_atom_site_label_3
_geom_angle
_geom_angle_site_symmetry_1
_geom_angle_site_symmetry_3
_geom_angle_publ_flag
C8 N1 C7 113.1(2) . . ?
C2 C1 C6 121.0(3) . . ?
C10 N2 C11 113.8(3) . . ?
C1 C2 C3 118.6(3) . . ?
C1 C2 C16 120.7(3) . . ?
C3 C2 C16 120.6(3) . . ?
C13 N3 C12 112.9(3) . . ?
C4 C3 C2 120.5(3) . . ?
C15 N4 C16 114.8(3) . . ?
C5 C4 C3 120.4(3) . . ?
C4 C5 C6 120.2(3) . . ?
C1 C6 C5 119.2(3) . . ?
C1 C6 C7 119.8(3) . . ?
C5 C6 C7 120.8(3) . . ?
N1 C7 C6 109.4(3) . . ?
N1 C8 C9 112.6(3) . . ?
C8 C9 C10 114.6(3) . . ?
N2 C10 C9 111.5(3) . . ?
N2 C11 C12 113.6(3) . . ?
N3 C12 C11 112.3(3) . . ?
N3 C13 C14 111.3(3) . . ?
C13 C14 C15 112.4(3) . . ?
N4 C15 C14 111.4(3) . . ?
N4 C16 C2 111.2(3) . . ?

loop_
_geom_bond_atom_site_label_1
_geom_bond_atom_site_label_2
_geom_bond_distance
_geom_bond_site_symmetry_2
_geom_bond_publ_flag
N1 C8 1.488(4) . ?
N1 C7 1.488(4) . ?
C1 C2 1.388(4) . ?
C1 C6 1.391(4) . ?
N2 C10 1.491(4) . ?
N2 C11 1.499(4) . ?
C2 C3 1.395(4) . ?
C2 C16 1.510(4) . ?
N3 C13 1.491(4) . ?
N3 C12 1.497(4) . ?
C3 C4 1.382(4) . ?
N4 C15 1.492(4) . ?
N4 C16 1.501(4) . ?
C4 C5 1.372(5) . ?
C5 C6 1.393(4) . ?
C6 C7 1.500(4) . ?
C8 C9 1.520(4) . ?
C9 C10 1.535(4) . ?
C11 C12 1.506(4) . ?
C13 C14 1.510(4) . ?
C14 C15 1.515(4) . ?

loop_
_geom_hbond_atom_site_label_D
_geom_hbond_atom_site_label_H
_geom_hbond_atom_site_label_A
_geom_hbond_distance_DH
_geom_hbond_distance_HA
_geom_hbond_distance_DA
_geom_hbond_angle_DHA
_geom_hbond_site_symmetry_A
N1 H1A F3 0.92 1.69 2.599(3) 168.8 7_565
N1 H1B F1 0.92 2.00 2.741(3) 136.5 7_565
N1 H1B F2 0.92 2.24 2.910(3) 128.9 7_565
N3 H3B F1 0.98(4) 1.62(4) 2.587(3) 167(3) 7_565
N4 H4A F4 1.02(4) 1.76(4) 2.721(4) 156(3) 1_545
O3 H301 F4 1.09(6) 1.60(6) 2.680(3) 168(5) 2_644
N2 H2A F4 0.76(3) 2.00(4) 2.701(4) 154(3) .
N4 H4B F4 0.84(4) 1.81(4) 2.636(4) 167(3) 5_675
N2 H2B F1 1.16(5) 1.57(5) 2.626(4) 148(4) 7_565
N3 H3A F3 0.98(4) 1.71(4) 2.638(4) 157(3) 3
O1 H101 F3 0.88(5) 1.82(5) 2.688(4) 166(4) .
O2 H202 O1 0.88(6) 1.95(7) 2.834(5) 176(6) 7
O2 H201 F3 0.92(7) 1.82(7) 2.723(4) 169(4) .
O1 H102 O3 0.95(6) 1.86(6) 2.801(4) 173(4) 6_566
O3 H2 F5 0.75(3) 1.88(4) 2.620(5) 174(4) .

loop_
_geom_torsion_atom_site_label_1
_geom_torsion_atom_site_label_2
_geom_torsion_atom_site_label_3
_geom_torsion_atom_site_label_4
_geom_torsion
_geom_torsion_site_symmetry_1
_geom_torsion_site_symmetry_2
_geom_torsion_site_symmetry_3
_geom_torsion_site_symmetry_4
_geom_torsion_publ_flag
C6 C1 C2 C3 1.8(5) . . . . ?
C6 C1 C2 C16 -175.6(3) . . . . ?
C1 C2 C3 C4 0.8(5) . . . . ?
C16 C2 C3 C4 178.2(3) . . . . ?
C2 C3 C4 C5 -2.1(5) . . . . ?
C3 C4 C5 C6 0.9(5) . . . . ?
C2 C1 C6 C5 -3.0(5) . . . . ?
C2 C1 C6 C7 171.9(3) . . . . ?
C4 C5 C6 C1 1.7(5) . . . . ?
C4 C5 C6 C7 -173.3(3) . . . . ?
C8 N1 C7 C6 178.5(3) . . . . ?
C1 C6 C7 N1 -90.2(3) . . . . ?
C5 C6 C7 N1 84.7(3) . . . . ?
C7 N1 C8 C9 -179.1(3) . . . . ?
N1 C8 C9 C10 69.9(4) . . . . ?
C11 N2 C10 C9 -172.1(3) . . . . ?
C8 C9 C10 N2 -114.9(3) . . . . ?
C10 N2 C11 C12 -63.7(4) . . . . ?
C13 N3 C12 C11 -177.7(3) . . . . ?
N2 C11 C12 N3 -69.8(4) . . . . ?
C12 N3 C13 C14 -170.0(3) . . . . ?
N3 C13 C14 C15 81.5(4) . . . . ?
C16 N4 C15 C14 -173.8(3) . . . . ?
C13 C14 C15 N4 -175.6(3) . . . . ?
C15 N4 C16 C2 -66.6(4) . . . . ?
C1 C2 C16 N4 83.2(4) . . . . ?
C3 C2 C16 N4 -94.1(4) . . . . ?
